data_2010308
loop_
_publ_author_name
'Conole, G.'
'O'Donovan, G.J.'
'Shepherd, M.K.'

_publ_section_title
;
 5-Bromo-12-phenyltetracene
;
_journal_issue 12
_journal_name_full 'Acta Crystallographica Section C'
_journal_page_first 1992
_journal_page_last 1995
_journal_paper_doi 10.1107/S0108270194002878
_journal_volume 50
_journal_year 1994
_chemical_formula_moiety 'C24 H15 Br1'
_chemical_formula_sum 'C24 H15 Br'
_chemical_formula_weight 383.29
_space_group_IT_number 2
_space_group_name_Hall '-P 1'
_space_group_name_H-M_alt 'P -1'
_symmetry_cell_setting triclinic
_symmetry_space_group_name_Hall '-P 1'
_symmetry_space_group_name_H-M 'P -1'
_atom_type_scat_source 'SHELX76 (Sheldrick, 1976)'
_cell_angle_alpha 101.64(2)
_cell_angle_beta 119.22(4)
_cell_angle_gamma 87.420(10)
_cell_formula_units_Z 4
_cell_length_a 12.118(3)
_cell_length_b 13.723(3)
_cell_length_c 11.807(2)
_cell_measurement_reflns_used 25
_cell_measurement_temperature 298
_cell_measurement_theta_max 11
_cell_measurement_theta_min 9
_cell_volume 1675.1(9)
_diffrn_measurement_device 'Philips PW1100'
_diffrn_measurement_method \w-2\q
_diffrn_radiation_type MoK\a
_diffrn_radiation_wavelength 0.71069
_diffrn_reflns_av_R_equivalents 0.0278
_diffrn_reflns_limit_h_max 12
_diffrn_reflns_limit_h_min -14
_diffrn_reflns_limit_k_max 15
_diffrn_reflns_limit_k_min -16
_diffrn_reflns_limit_l_max 14
_diffrn_reflns_limit_l_min 0
_diffrn_reflns_number 6199
_diffrn_reflns_theta_max 25
_diffrn_standards_decay_% <+-1
_diffrn_standards_interval_time 300
_diffrn_standards_number 3
_exptl_absorpt_coefficient_mu 2.38
_exptl_absorpt_correction_T_max 1.051
_exptl_absorpt_correction_T_min 0.892
_exptl_absorpt_correction_type empirical
_exptl_crystal_colour orange
_exptl_crystal_density_diffrn 1.52
_exptl_crystal_description 'rectangular block'
_exptl_crystal_size_max 0.49
_exptl_crystal_size_mid 0.48
_exptl_crystal_size_min 0.34
_refine_diff_density_max 0.9
_refine_diff_density_min 0.7
_refine_ls_goodness_of_fit_obs 'not calculated'
_refine_ls_hydrogen_treatment noref
_refine_ls_number_parameters 391
_refine_ls_number_reflns 3343
_refine_ls_R_factor_obs 0.0564
_refine_ls_shift/esd_max <0.1
_refine_ls_structure_factor_coef F
_refine_ls_weighting_details 'w = 1/\s^2^(F~o~)'
_refine_ls_weighting_scheme calc
_refine_ls_wR_factor_obs 0.0552
_reflns_number_observed 3343
_reflns_number_total 5892
_reflns_observed_criterion I>3\s(I)
_cod_data_source_file li1080.cif
_cod_data_source_block li1080a
_cod_depositor_comments
;
The following automatic conversions were performed:

'_refine_ls_weighting_scheme' value '1/\s^2^(F~o~)' was changed to
'calc'. New tag '_refine_ls_weighting_details' was created. The value
of the new tag was set to 'w = 1/\s^2^(F~o~)'.

Automatic conversion script
Id: cif_fix_values 3143 2015-03-26 13:38:13Z robertas 
;
_cod_original_formula_sum 'C24 H15 Br1'
_cod_database_code 2010308

loop_
_space_group_symop_id
_space_group_symop_operation_xyz
1 x,y,z
2 -x,-y,-z

loop_
_atom_site_label
_atom_site_fract_x
_atom_site_fract_y
_atom_site_fract_z
_atom_site_U_iso_or_equiv
Br(1) -.07823(7) .20481(6) .22919(8) .0661(6)
C(1) .3952(7) .1008(5) .4300(7) .051(4)
C(2) .4033(7) .1255(6) .5516(7) .059(5)
C(3) .2979(8) .1622(6) .5613(7) .067(6)
C(4) .1889(7) .1738(5) .4566(7) .057(5)
C(4a) .1751(6) .1481(5) .3262(6) .045(4)
C(5) .0634(6) .1584(4) .2125(6) .043(4)
C(5a) .0523(6) .1356(5) .0857(6) .043(4)
C(6) -.0562(6) .1523(5) -.0282(7) .047(4)
C(6a) -.0661(6) .1276(5) -.1530(7) .044(4)
C(7) -.1777(7) .1423(5) -.2688(8) .056(5)
C(8) -.1838(8) .1159(6) -.3896(8) .062(6)
C(9) -.0783(8) .0802(6) -.4003(7) .067(6)
C(10) .0284(7) .0673(5) -.2929(8) .059(5)
C(10a) .0393(6) .0896(5) -.1655(6) .043(4)
C(11) .1472(6) .0756(5) -.0536(7) .048(4)
C(11a) .1591(6) .0980(4) .0743(7) .042(4)
C(12) .2734(6) .0850(4) .1885(6) .039(4)
C(12a) .2823(6) .1117(5) .3137(7) .046(4)
Br(2) .21672(7) .31967(6) -.16543(7) .0531(5)
C(21) .4754(6) .3922(5) .3587(6) .047(4)
C(22) .3639(7) .3770(5) .3549(7) .062(5)
C(23) .2495(7) .3561(5) .2350(8) .059(5)
C(24) .2508(6) .3470(5) .1190(7) .051(5)
C(24a) .3645(6) .3606(4) .1152(6) .037(4)
C(25) .3691(6) .3523(4) -.0029(6) .038(4)
C(25a) .4811(6) .3680(4) -.0040(6) .035(4)
C(26) .4871(6) .3626(4) -.1218(6) .043(4)
C(26a) .6002(7) .3760(5) -.1195(6) .046(4)
C(27) .6062(8) .3698(5) -.2400(7) .060(5)
C(28) .7184(9) .3840(6) -.2323(8) .075(6)
C(29) .8308(8) .4015(6) -.1144(9) .071(6)
C(210) .8303(7) .4065(5) .0014(7) .057(5)
C(210a) .7154(6) .3943(4) .0026(7) .047(4)
C(211) .7105(6) .3997(5) .1180(6) .043(4)
C(211a) .5972(6) .3879(4) .1192(6) .035(4)
C(212) .5943(6) .3957(4) .2409(6) .035(4)
C(212a) .4811(6) .3829(4) .2372(6) .038(4)
C(13) .3824(6) .0452(5) .1752(6) .040(2)
C(14) .3796(6) -.0545(5) .1186(7) .051(2)
C(15) .4813(7) -.0944(5) .1095(7) .058(2)
C(16) .5878(7) -.0355(6) .1575(8) .065(2)
C(17) .5933(7) .0604(6) .2086(8) .065(2)
C(18) .4913(6) .1042(5) .2196(7) .054(2)
C(213) .7152(6) .4167(4) .3680(6) .0380(10)
C(214) .7722(6) .5114(5) .4272(7) .048(2)
C(215) .8831(7) .5292(5) .5467(7) .057(2)
C(216) .9386(6) .4544(5) .6104(7) .055(2)
C(217) .8841(7) .3600(5) .5557(7) .061(2)
C(218) .7732(6) .3402(5) .4354(7) .049(2)
H(1) .4659 .0767 .4313 ?
H(2) .4909 .1175 .6254 ?
H(3) .2861 .1769 .6216 ?
H(4) .0961 .1987 .4354 ?
H(6) -.1312 .1779 -.0172 ?
H(7) -.2582 .1653 -.2753 ?
H(8) -.2654 .1262 -.4494 ?
H(9) -.0977 .0627 -.5158 ?
H(10) .1145 .0530 -.2850 ?
H(11) .2083 .0607 -.0502 ?
H(14) .3123 -.0927 .0842 ?
H(15) .4943 -.1786 .0768 ?
H(16) .6626 -.0809 .1404 ?
H(17) .6722 .1102 .2527 ?
H(18) .4863 .1812 .2591 ?
H(21) .5644 .4050 .4383 ?
H(22) .3844 .4022 .4321 ?
H(23) .1696 .3525 .2475 ?
H(24) .1663 .3374 .0301 ?
H(26) .4118 .3616 -.1948 ?
H(27) .5296 .3628 -.2940 ?
H(28) .7166 .3786 -.3058 ?
H(29) .9003 .4040 -.1074 ?
H(210) .9052 .4143 .0728 ?
H(211) .7720 .4107 .1803 ?
H(214) .7213 .5536 .3759 ?
H(215) .9062 .6053 .5872 ?
H(216) .9715 .4575 .7010 ?
H(217) .9207 .2948 .5824 ?
H(218) .7263 .2732 .3980 ?

loop_
_geom_angle_atom_site_label_1
_geom_angle_atom_site_label_2
_geom_angle_atom_site_label_3
_geom_angle
_geom_angle_publ_flag
C(26) C(25a) C(25) 123.3(5) no
C(211a) C(25a) C(26) 117.8(7) no
C(27) C(26a) C(26) 121.7(6) no
C(210a) C(26a) C(27) 117.9(8) no
C(29) C(28) C(27) 123.0(10) no
C(210a) C(210) C(29) 120.9(6) no
C(211) C(210a) C(26a) 118.2(8) no
C(211a) C(211) C(210a) 122.8(5) no
C(212) C(211a) C(25a) 119.3(7) no
C(212a) C(212) C(211a) 119.7(5) no
C(213) C(212) C(212a) 121.6(7) no
C(212) C(212a) C(21) 120.7(5) no
C(214) C(213) C(212) 122.3(6) no
C(218) C(213) C(214) 117.3(5) no
C(216) C(215) C(214) 121.0(6) no
C(218) C(217) C(216) 120.4(7) no
C(25a) C(25) C(24a) 122.4(5) no
C(211a) C(25a) C(25) 118.9(7) no
C(26a) C(26) C(25a) 121.8(5) no
C(210a) C(26a) C(26) 120.4(8) no
C(28) C(27) C(26a) 119.4(6) no
C(210) C(29) C(28) 120.0(10) no
C(210) C(210a) C(26a) 119.0(8) no
C(211) C(210a) C(210) 122.8(6) no
C(211) C(211a) C(25a) 119.1(7) no
C(212) C(211a) C(211) 121.7(5) no
C(213) C(212) C(211a) 118.7(7) no
C(24a) C(212a) C(21) 117.3(7) no
C(212) C(212a) C(24a) 122.0(7) no
C(218) C(213) C(212) 120.4(5) no
C(215) C(214) C(213) 121.1(6) no
C(217) C(216) C(215) 119.6(6) no
C(217) C(218) C(213) 120.6(6) no
C(4a) C(5) Br(1) 118.9(6) yes
C(5a) C(5) Br(1) 118.8(4) yes
C(24a) C(25) Br(2) 118.3(5) yes
C(25a) C(25) Br(2) 119.2(6) yes
C(12a) C(1) C(2) 121.1(8) no
C(4) C(3) C(2) 122.9(9) no
C(5) C(4a) C(4) 122.9(8) no
C(12a) C(4a) C(5) 119.0(7) no
C(6) C(5a) C(5) 123.0(7) no
C(11a) C(5a) C(6) 118.8(7) no
C(7) C(6a) C(6) 121.8(8) no
C(10a) C(6a) C(7) 118.7(8) no
C(9) C(8) C(7) 120.8(7) no
C(10a) C(10) C(9) 121.4(9) no
C(11) C(10a) C(6a) 118.8(7) no
C(11a) C(11) C(10a) 123.1(7) no
C(12) C(11a) C(5a) 120.6(7) no
C(12a) C(12) C(11a) 119.5(7) no
C(13) C(12) C(12a) 120.4(5) no
C(12) C(12a) C(1) 121.0(7) no
C(14) C(13) C(12) 120.4(6) no
C(18) C(13) C(14) 117.6(7) no
C(16) C(15) C(14) 119.3(7) no
C(18) C(17) C(16) 121.5(8) no
C(212a) C(21) C(22) 120.7(5) no
C(24) C(23) C(22) 119.3(9) no
C(25) C(24a) C(24) 123.5(5) no
C(212a) C(24a) C(25) 117.6(7) no
C(3) C(2) C(1) 119.2(6) no
C(4a) C(4) C(3) 120.1(9) no
C(12a) C(4a) C(4) 118.1(6) no
C(5a) C(5) C(4a) 122.3(7) no
C(11a) C(5a) C(5) 118.1(5) no
C(6a) C(6) C(5a) 122.0(7) no
C(10a) C(6a) C(6) 119.4(6) no
C(8) C(7) C(6a) 119.9(8) no
C(10) C(9) C(8) 120.5(9) no
C(10) C(10a) C(6a) 118.6(6) no
C(11) C(10a) C(10) 122.7(8) no
C(11) C(11a) C(5a) 117.7(5) no
C(12) C(11a) C(11) 121.6(7) no
C(13) C(12) C(11a) 120.1(7) no
C(4a) C(12a) C(1) 118.6(7) no
C(12) C(12a) C(4a) 120.4(5) no
C(18) C(13) C(12) 122.0(6) no
C(15) C(14) C(13) 121.7(7) no
C(17) C(16) C(15) 121.0(9) no
C(17) C(18) C(13) 118.8(6) no
C(23) C(22) C(21) 121.8(9) no
C(24a) C(24) C(23) 122.0(6) no
C(212a) C(24a) C(24) 118.9(7) no

loop_
_geom_bond_atom_site_label_1
_geom_bond_atom_site_label_2
_geom_bond_distance
_geom_bond_publ_flag
Br(1) C(5) 1.889(8) yes
C(1) C(2) 1.362(13) yes
C(1) C(12a) 1.419(8) yes
C(2) C(3) 1.400(14) yes
C(3) C(4) 1.328(10) yes
C(4) C(4a) 1.435(12) yes
C(4a) C(5) 1.393(8) yes
C(4a) C(12a) 1.432(12) yes
C(5) C(5a) 1.406(11) yes
C(5a) C(6) 1.400(8) yes
C(5a) C(11a) 1.429(11) yes
C(6) C(6a) 1.389(12) yes
C(6a) C(7) 1.422(9) yes
C(6a) C(10a) 1.420(11) yes
C(7) C(8) 1.364(14) yes
C(8) C(9) 1.403(15) yes
C(9) C(10) 1.335(10) yes
C(10) C(10a) 1.414(12) yes
C(10a) C(11) 1.373(8) yes
C(11) C(11a) 1.414(12) yes
C(11a) C(12) 1.421(8) yes
C(12) C(12a) 1.401(11) yes
C(12) C(13) 1.474(11) yes
C(13) C(14) 1.391(9) yes
C(13) C(18) 1.386(10) yes
C(14) C(15) 1.369(12) yes
C(15) C(16) 1.355(11) yes
C(16) C(17) 1.323(11) yes
C(17) C(18) 1.402(13) yes
Br(2) C(25) 1.887(5) yes
C(21) C(22) 1.354(13) yes
C(21) C(212a) 1.450(12) yes
C(22) C(23) 1.401(9) yes
C(23) C(24) 1.358(14) yes
C(24) C(24a) 1.422(12) yes
C(24a) C(25) 1.405(12) yes
C(24a) C(212a) 1.428(7) yes
C(25) C(25a) 1.391(11) yes
C(25a) C(26) 1.415(12) yes
C(25a) C(211a) 1.430(7) yes
C(26) C(26a) 1.377(12) yes
C(26a) C(27) 1.444(13) yes
C(26a) C(210a) 1.419(8) yes
C(27) C(28) 1.339(16) yes
C(28) C(29) 1.376(10) yes
C(29) C(210) 1.357(15) yes
C(210) C(210a) 1.417(13) yes
C(210a) C(211) 1.380(12) yes
C(211) C(211a) 1.396(11) yes
C(211a) C(212) 1.437(11) yes
C(212) C(212a) 1.369(11) yes
C(212) C(213) 1.482(7) yes
C(213) C(214) 1.378(9) yes
C(213) C(218) 1.398(10) yes
C(214) C(215) 1.377(8) yes
C(215) C(216) 1.352(11) yes
C(216) C(217) 1.362(10) yes
C(217) C(218) 1.383(8) yes
